data_4061795
loop_
_publ_author_name
'Pavlik, Sonja'
'Jantscher, Florian'
'Mereiter, Kurt'
'Kirchner, Karl'

_publ_section_title
;
Ruthenium-mediated Insertion of an Unsaturated C4 Unit into the
P-N Bond of an Aminophosphine Ligand.
;
_journal_issue 21
_journal_name_full Organometallics
_journal_page_first 4899
_journal_page_last 4901
_journal_paper_doi 10.1021/om050688u
_journal_volume 24
_journal_year 2005
_chemical_formula_moiety 'C29 H35 N P Ru, F6 P'
_chemical_formula_sum 'C29 H35 F6 N P2 Ru'
_chemical_formula_weight 674.59
_chemical_name_common
;
[RuCp(eta^1^-(P)-PPh~2~CH=C-(CH~2~)~4~-eta^3^-(C,C,N)-CCHNEt~2~)]PF~6~
;
_space_group_IT_number 33
_symmetry_cell_setting orthorhombic
_symmetry_space_group_name_Hall 'P 2c -2n'
_symmetry_space_group_name_H-M 'P n a 21'
_cell_angle_alpha 90.00
_cell_angle_beta 90.00
_cell_angle_gamma 90.00
_cell_formula_units_Z 4
_cell_length_a 20.4910(10)
_cell_length_b 9.6657(5)
_cell_length_c 14.5136(7)
_cell_measurement_temperature 173(2)
_cell_volume 2874.6(2)
_diffrn_ambient_temperature 173(2)
_exptl_crystal_density_diffrn 1.559
_cod_depositor_comments
;
The following automatic conversions were performed:
'_symmetry_cell_setting' value 'Orthorhombic' changed to 'orthorhombic'
according to '/home/saulius/struct/CIF-dictionaries/cif_core.dic'
dictionary named 'cif_core.dic' version 2.4.1 from 2010-06-29.

Automatic conversion script
Id: cif_fix_enum 1527 2010-12-29 10:47:43Z saulius 
;
_cod_database_code 4061795

loop_
_symmetry_equiv_pos_as_xyz
'x, y, z'
'-x, -y, z+1/2'
'x+1/2, -y+1/2, z'
'-x+1/2, y+1/2, z+1/2'

loop_
_atom_site_label
_atom_site_type_symbol
_atom_site_fract_x
_atom_site_fract_y
_atom_site_fract_z
_atom_site_U_iso_or_equiv
_atom_site_adp_type
_atom_site_occupancy
_atom_site_symmetry_multiplicity
_atom_site_calc_flag
_atom_site_refinement_flags
_atom_site_disorder_assembly
_atom_site_disorder_group
Ru Ru 0.343737(7) 0.395365(14) 0.250029(19) 0.02991(5) Uani 1 1 d . . .
P1 P 0.38121(3) 0.49772(6) 0.38096(4) 0.03145(10) Uani 1 1 d . . .
N N 0.38023(9) 0.5553(2) 0.15397(14) 0.0344(4) Uani 1 1 d . . .
C1 C 0.2466(2) 0.3413(5) 0.3048(3) 0.0707(13) Uani 1 1 d . . .
H1 H 0.2248 0.3957 0.3498 0.085 Uiso 1 1 calc R . .
C2 C 0.2896(2) 0.2383(4) 0.3233(3) 0.0683(12) Uani 1 1 d . . .
H2 H 0.3029 0.2094 0.3829 0.082 Uiso 1 1 calc R . .
C3 C 0.31094(17) 0.1823(3) 0.2406(4) 0.0717(11) Uani 1 1 d . . .
H3 H 0.3414 0.1090 0.2330 0.086 Uiso 1 1 calc R . .
C4 C 0.2783(2) 0.2562(5) 0.1692(3) 0.0677(11) Uani 1 1 d . . .
H4 H 0.2824 0.2411 0.1048 0.081 Uiso 1 1 calc R . .
C5 C 0.23925(17) 0.3549(4) 0.2122(4) 0.0700(12) Uani 1 1 d . . .
H5 H 0.2121 0.4205 0.1820 0.084 Uiso 1 1 calc R . .
C6 C 0.35043(12) 0.6690(2) 0.40788(17) 0.0354(5) Uani 1 1 d . . .
C7 C 0.28483(14) 0.6977(3) 0.3960(2) 0.0471(6) Uani 1 1 d . . .
H7 H 0.2563 0.6281 0.3733 0.057 Uiso 1 1 calc R . .
C8 C 0.26031(16) 0.8290(3) 0.4174(2) 0.0568(8) Uani 1 1 d . . .
H8 H 0.2152 0.8486 0.4094 0.068 Uiso 1 1 calc R . .
C9 C 0.3017(2) 0.9295(3) 0.4500(3) 0.0609(9) Uani 1 1 d . . .
H9 H 0.2851 1.0181 0.4658 0.073 Uiso 1 1 calc R . .
C10 C 0.3667(2) 0.9021(3) 0.4597(3) 0.0611(9) Uani 1 1 d . . .
H10 H 0.3953 0.9728 0.4807 0.073 Uiso 1 1 calc R . .
C11 C 0.39119(15) 0.7732(3) 0.4393(2) 0.0476(6) Uani 1 1 d . . .
H11 H 0.4365 0.7554 0.4469 0.057 Uiso 1 1 calc R . .
C12 C 0.37063(16) 0.4020(3) 0.48854(19) 0.0421(5) Uani 1 1 d . . .
C13 C 0.31967(19) 0.4317(4) 0.5488(2) 0.0569(8) Uani 1 1 d . . .
H13 H 0.2905 0.5055 0.5356 0.068 Uiso 1 1 calc R . .
C14 C 0.3114(2) 0.3526(5) 0.6293(3) 0.0767(12) Uani 1 1 d . . .
H14 H 0.2767 0.3724 0.6707 0.092 Uiso 1 1 calc R . .
C15 C 0.3547(3) 0.2449(4) 0.6476(3) 0.0784(14) Uani 1 1 d . . .
H15 H 0.3489 0.1898 0.7011 0.094 Uiso 1 1 calc R . .
C16 C 0.4063(2) 0.2174(4) 0.5881(3) 0.0691(11) Uani 1 1 d . . .
H16 H 0.4364 0.1458 0.6027 0.083 Uiso 1 1 calc R . .
C17 C 0.41449(18) 0.2939(3) 0.5073(2) 0.0531(7) Uani 1 1 d . . .
H17 H 0.4490 0.2732 0.4659 0.064 Uiso 1 1 calc R . .
C18 C 0.46842(12) 0.5156(3) 0.36735(18) 0.0389(5) Uani 1 1 d D . .
H18 H 0.4966(14) 0.571(3) 0.404(2) 0.047 Uiso 1 1 d D . .
C19 C 0.49174(11) 0.4617(3) 0.29029(18) 0.0372(5) Uani 1 1 d . . .
C20 C 0.56182(11) 0.4743(3) 0.2586(3) 0.0478(6) Uani 1 1 d . . .
H20A H 0.5875 0.5240 0.3059 0.057 Uiso 1 1 calc R . .
H20B H 0.5635 0.5289 0.2009 0.057 Uiso 1 1 calc R . .
C21 C 0.59193(13) 0.3306(4) 0.2419(3) 0.0588(8) Uani 1 1 d . . .
H21A H 0.6360 0.3414 0.2148 0.071 Uiso 1 1 calc R . .
H21B H 0.5966 0.2816 0.3014 0.071 Uiso 1 1 calc R . .
C22 C 0.54990(17) 0.2455(4) 0.1778(2) 0.0598(8) Uani 1 1 d . . .
H22A H 0.5690 0.1519 0.1712 0.072 Uiso 1 1 calc R . .
H22B H 0.5493 0.2893 0.1161 0.072 Uiso 1 1 calc R . .
C23 C 0.47950(14) 0.2327(3) 0.2141(2) 0.0474(6) Uani 1 1 d . . .
H23A H 0.4528 0.1793 0.1697 0.057 Uiso 1 1 calc R . .
H23B H 0.4795 0.1825 0.2735 0.057 Uiso 1 1 calc R . .
C24 C 0.44970(12) 0.3771(3) 0.22737(16) 0.0351(5) Uani 1 1 d . . .
C25 C 0.41486(12) 0.4277(3) 0.14982(17) 0.0368(5) Uani 1 1 d D . .
H25 H 0.4125(17) 0.379(3) 0.0932(11) 0.044 Uiso 1 1 d D . .
C26 C 0.41710(12) 0.6836(3) 0.1762(2) 0.0414(5) Uani 1 1 d . . .
H26A H 0.4488 0.7017 0.1261 0.050 Uiso 1 1 calc R . .
H26B H 0.4422 0.6683 0.2336 0.050 Uiso 1 1 calc R . .
C27 C 0.37448(15) 0.8097(3) 0.1883(2) 0.0505(6) Uani 1 1 d . . .
H27A H 0.4019 0.8901 0.2026 0.076 Uiso 1 1 calc R . .
H27B H 0.3438 0.7939 0.2390 0.076 Uiso 1 1 calc R . .
H27C H 0.3502 0.8270 0.1314 0.076 Uiso 1 1 calc R . .
C28 C 0.33575(13) 0.5746(3) 0.0733(2) 0.0426(5) Uani 1 1 d . . .
H28A H 0.3024 0.6443 0.0899 0.051 Uiso 1 1 calc R . .
H28B H 0.3128 0.4862 0.0617 0.051 Uiso 1 1 calc R . .
C29 C 0.36841(19) 0.6195(4) -0.0145(2) 0.0593(8) Uani 1 1 d . . .
H29A H 0.3355 0.6305 -0.0629 0.089 Uiso 1 1 calc R . .
H29B H 0.4003 0.5494 -0.0333 0.089 Uiso 1 1 calc R . .
H29C H 0.3907 0.7079 -0.0044 0.089 Uiso 1 1 calc R . .
P2 P 0.58208(4) 0.91886(8) 0.42885(6) 0.04914(16) Uani 1 1 d D . .
F1 F 0.63772(15) 0.9395(4) 0.5018(2) 0.1054(10) Uani 1 1 d . A .
F2 F 0.52727(15) 0.8912(4) 0.3544(2) 0.1071(12) Uani 1 1 d . A .
F3 F 0.63414(19) 0.9039(6) 0.3517(3) 0.123(2) Uani 0.849(8) 1 d PD A 1
F4 F 0.5825(3) 0.7624(4) 0.4509(4) 0.143(3) Uani 0.849(8) 1 d PD A 1
F5 F 0.52963(19) 0.9345(7) 0.5078(3) 0.130(2) Uani 0.849(8) 1 d PD A 1
F6 F 0.5773(3) 1.0754(4) 0.4119(4) 0.153(3) Uani 0.849(8) 1 d PD A 1
F3A F 0.6207(8) 0.7975(16) 0.3848(12) 0.090(5) Uiso 0.151(8) 1 d PD A 2
F4A F 0.5472(8) 0.8193(18) 0.4914(11) 0.090(5) Uiso 0.151(8) 1 d PD A 2
F5A F 0.5455(7) 1.0406(16) 0.4677(11) 0.090(5) Uiso 0.151(8) 1 d PD A 2
F6A F 0.6139(8) 1.0148(17) 0.3556(10) 0.090(5) Uiso 0.151(8) 1 d PD A 2

loop_
_atom_site_aniso_label
_atom_site_aniso_U_11
_atom_site_aniso_U_22
_atom_site_aniso_U_33
_atom_site_aniso_U_23
_atom_site_aniso_U_13
_atom_site_aniso_U_12
Ru 0.03096(7) 0.02905(7) 0.02971(7) 0.00036(8) -0.00209(8) -0.00092(5)
P1 0.0328(2) 0.0313(2) 0.0302(2) -0.0004(2) -0.0028(2) -0.0005(2)
N 0.0293(9) 0.0379(9) 0.0359(10) 0.0077(8) 0.0038(7) 0.0046(8)
C1 0.070(2) 0.064(2) 0.078(3) -0.016(2) 0.034(2) -0.034(2)
C2 0.092(3) 0.0566(19) 0.057(2) 0.0166(16) -0.0207(19) -0.041(2)
C3 0.0604(16) 0.0323(11) 0.123(4) -0.006(2) -0.007(2) -0.0095(11)
C4 0.080(2) 0.079(2) 0.0447(16) -0.0081(16) -0.0095(17) -0.044(2)
C5 0.0355(15) 0.0529(18) 0.121(4) 0.017(2) -0.0162(17) -0.0158(13)
C6 0.0433(12) 0.0316(10) 0.0312(10) 0.0003(8) 0.0038(8) 0.0013(9)
C7 0.0440(13) 0.0458(13) 0.0515(15) -0.0028(11) 0.0084(11) 0.0076(11)
C8 0.0532(16) 0.0538(16) 0.0634(18) 0.0029(14) 0.0175(14) 0.0177(13)
C9 0.082(2) 0.0333(12) 0.068(2) 0.0043(13) 0.0339(18) 0.0068(14)
C10 0.068(2) 0.0376(14) 0.078(2) -0.0106(13) 0.0136(19) -0.0052(13)
C11 0.0514(14) 0.0391(12) 0.0522(15) -0.0047(11) 0.0024(12) -0.0053(11)
C12 0.0552(15) 0.0375(12) 0.0337(11) 0.0017(9) -0.0076(11) -0.0070(10)
C13 0.0634(19) 0.0638(18) 0.0434(15) 0.0083(14) 0.0020(14) -0.0157(16)
C14 0.091(3) 0.097(3) 0.0422(16) 0.0145(18) 0.0008(17) -0.042(3)
C15 0.123(4) 0.064(2) 0.0477(18) 0.0206(17) -0.024(2) -0.045(2)
C16 0.111(3) 0.0455(16) 0.0507(18) 0.0132(14) -0.029(2) -0.0172(18)
C17 0.073(2) 0.0412(13) 0.0454(14) 0.0021(11) -0.0143(14) -0.0004(13)
C18 0.0295(10) 0.0400(11) 0.0473(13) 0.0001(10) -0.0089(9) 0.0017(9)
C19 0.0272(9) 0.0378(11) 0.0466(12) 0.0041(9) -0.0017(9) 0.0079(8)
C20 0.0315(9) 0.0584(13) 0.0534(15) 0.0098(14) 0.0044(12) 0.0085(9)
C21 0.0409(12) 0.0728(18) 0.0627(19) 0.0028(19) 0.0041(15) 0.0257(12)
C22 0.0554(17) 0.0652(19) 0.0587(17) -0.0112(15) 0.0010(14) 0.0293(15)
C23 0.0486(14) 0.0416(13) 0.0519(13) -0.0057(11) -0.0053(11) 0.0166(11)
C24 0.0325(10) 0.0376(10) 0.0351(12) 0.0005(7) 0.0011(7) 0.0104(8)
C25 0.0359(11) 0.0397(11) 0.0346(11) 0.0042(9) 0.0019(9) 0.0117(9)
C26 0.0305(10) 0.0378(11) 0.0560(14) 0.0101(10) 0.0030(10) 0.0013(9)
C27 0.0510(15) 0.0443(14) 0.0563(16) 0.0079(12) -0.0001(13) 0.0083(12)
C28 0.0401(12) 0.0514(14) 0.0363(12) 0.0100(11) 0.0005(9) 0.0095(11)
C29 0.0572(18) 0.080(2) 0.0404(14) 0.0164(14) 0.0090(13) 0.0053(16)
P2 0.0472(4) 0.0498(4) 0.0505(4) 0.0049(3) 0.0011(3) -0.0102(3)
F1 0.0702(15) 0.163(3) 0.0832(19) -0.044(2) -0.0222(14) -0.0153(19)
F2 0.0747(18) 0.169(3) 0.0779(18) 0.0196(18) -0.0263(15) -0.0210(18)
F3 0.073(2) 0.226(7) 0.070(2) -0.055(3) 0.0231(18) -0.023(3)
F4 0.220(6) 0.0563(19) 0.151(5) 0.025(2) -0.074(4) -0.033(3)
F5 0.079(2) 0.238(7) 0.072(2) 0.024(3) 0.0285(18) 0.011(3)
F6 0.269(7) 0.0552(18) 0.134(4) 0.017(2) 0.001(5) -0.003(3)

loop_
_geom_bond_atom_site_label_1
_geom_bond_atom_site_label_2
_geom_bond_distance
_geom_bond_site_symmetry_2
_geom_bond_publ_flag
Ru C25 2.083(2) . ?
Ru C2 2.160(3) . ?
Ru C3 2.171(3) . ?
Ru C24 2.203(2) . ?
Ru C1 2.207(4) . ?
Ru N 2.212(2) . ?
Ru C4 2.232(3) . ?
Ru C5 2.245(3) . ?
Ru P1 2.2758(6) . ?
P1 C18 1.806(2) . ?
P1 C6 1.814(2) . ?
P1 C12 1.828(3) . ?
N C25 1.424(3) . ?
N C26 1.488(3) . ?
N C28 1.495(3) . ?
C1 C2 1.356(7) . ?
C1 C5 1.358(6) . ?
C1 H1 0.9500 . ?
C2 C3 1.388(7) . ?
C2 H2 0.9500 . ?
C3 C4 1.425(7) . ?
C3 H3 0.9500 . ?
C4 C5 1.394(7) . ?
C4 H4 0.9500 . ?
C5 H5 0.9500 . ?
C6 C7 1.383(4) . ?
C6 C11 1.386(4) . ?
C7 C8 1.400(4) . ?
C7 H7 0.9500 . ?
C8 C9 1.373(6) . ?
C8 H8 0.9500 . ?
C9 C10 1.365(6) . ?
C9 H9 0.9500 . ?
C10 C11 1.376(4) . ?
C10 H10 0.9500 . ?
C11 H11 0.9500 . ?
C12 C13 1.392(5) . ?
C12 C17 1.405(4) . ?
C13 C14 1.406(5) . ?
C13 H13 0.9500 . ?
C14 C15 1.393(8) . ?
C14 H14 0.9500 . ?
C15 C16 1.391(7) . ?
C15 H15 0.9500 . ?
C16 C17 1.396(5) . ?
C16 H16 0.9500 . ?
C17 H17 0.9500 . ?
C18 C19 1.323(4) . ?
C18 H18 0.9500(10) . ?
C19 C24 1.498(4) . ?
C19 C20 1.513(3) . ?
C20 C21 1.540(4) . ?
C20 H20A 0.9900 . ?
C20 H20B 0.9900 . ?
C21 C22 1.512(5) . ?
C21 H21A 0.9900 . ?
C21 H21B 0.9900 . ?
C22 C23 1.541(5) . ?
C22 H22A 0.9900 . ?
C22 H22B 0.9900 . ?
C23 C24 1.535(3) . ?
C23 H23A 0.9900 . ?
C23 H23B 0.9900 . ?
C24 C25 1.420(3) . ?
C25 H25 0.9500(10) . ?
C26 C27 1.510(4) . ?
C26 H26A 0.9900 . ?
C26 H26B 0.9900 . ?
C27 H27A 0.9800 . ?
C27 H27B 0.9800 . ?
C27 H27C 0.9800 . ?
C28 C29 1.504(4) . ?
C28 H28A 0.9900 . ?
C28 H28B 0.9900 . ?
C29 H29A 0.9800 . ?
C29 H29B 0.9800 . ?
C29 H29C 0.9800 . ?
P2 F4A 1.504(12) . ?
P2 F5A 1.504(12) . ?
P2 F6 1.536(4) . ?
P2 F4 1.546(3) . ?
P2 F3A 1.553(12) . ?
P2 F6A 1.554(12) . ?
P2 F3 1.554(3) . ?
P2 F1 1.569(3) . ?
P2 F5 1.578(4) . ?
P2 F2 1.582(3) . ?
